data_7041335
loop_
_publ_author_name
'Shuttleworth, Timothy A.'
'Miles-Hobbs, Alexandra M'
'Pringle, Paul G.'
'Sparkes, Hazel A.'

_publ_section_title
;
 2-Pyridyl substituents enhance the activity of
 palladium-phospha-adamantane catalysts for the methoxycarbonylation of
 phenylacetylene.
;
_journal_issue 1
_journal_name_full 'Dalton transactions (Cambridge, England : 2003)'
_journal_page_first 125
_journal_page_last 137
_journal_paper_doi 10.1039/c6dt03983a
_journal_volume 46
_journal_year 2016
_chemical_formula_moiety 'C36 H56 Cl2 N2 O6 P2 Pt Si2'
_chemical_formula_sum 'C36 H56 Cl2 N2 O6 P2 Pt Si2'
_chemical_formula_weight 996.93
_chemical_name_systematic
;
 ?
;
_space_group_crystal_system triclinic
_space_group_IT_number 2
_space_group_name_Hall '-P 1'
_space_group_name_H-M_alt 'P -1'
_symmetry_space_group_name_Hall '-P 1'
_symmetry_space_group_name_H-M 'P -1'
_atom_sites_solution_hydrogens geom
_atom_sites_solution_primary direct
_audit_creation_date 2016-08-05
_audit_creation_method
;
Olex2 1.2
(compiled 2016.02.19 svn.r3266 for OlexSys, GUI svn.r5155)
;
_audit_update_record
;
2016-08-05 deposited with the CCDC.
2016-11-30 downloaded from the CCDC.
;
_cell_angle_alpha 79.9244(15)
_cell_angle_beta 83.9717(15)
_cell_angle_gamma 88.2507(15)
_cell_formula_units_Z 1
_cell_length_a 8.8531(2)
_cell_length_b 10.6257(3)
_cell_length_c 11.9101(3)
_cell_measurement_reflns_used 9858
_cell_measurement_temperature 100(2)
_cell_measurement_theta_max 27.95
_cell_measurement_theta_min 2.31
_cell_volume 1096.92(5)
_computing_cell_refinement 'SAINT v8.34A (Bruker, 2013)'
_computing_data_reduction 'SAINT v8.34A (Bruker, 2013)'
_computing_molecular_graphics 'Olex2 (Dolomanov et al., 2009)'
_computing_publication_material 'Olex2 (Dolomanov et al., 2009)'
_computing_structure_refinement 'ShelXL (Sheldrick, 2015)'
_computing_structure_solution 'SIR2004 (Burla et al., 2007)'
_diffrn_ambient_temperature 100(2)
_diffrn_detector 'Bruker area detector'
_diffrn_detector_type 'CCD area detector'
_diffrn_measured_fraction_theta_full 1.000
_diffrn_measured_fraction_theta_max 0.997
_diffrn_measurement_device 'Bruker Apex II kappa CCD area detector'
_diffrn_measurement_device_type 'Bruker Apex II kappa CCD area detector'
_diffrn_measurement_method '\f and \w scans'
_diffrn_radiation_monochromator graphite
_diffrn_radiation_type MoK\a
_diffrn_radiation_wavelength 0.71073
_diffrn_reflns_av_R_equivalents 0.0201
_diffrn_reflns_av_unetI/netI 0.0177
_diffrn_reflns_Laue_measured_fraction_full 1.000
_diffrn_reflns_Laue_measured_fraction_max 0.997
_diffrn_reflns_limit_h_max 11
_diffrn_reflns_limit_h_min -11
_diffrn_reflns_limit_k_max 13
_diffrn_reflns_limit_k_min -14
_diffrn_reflns_limit_l_max 15
_diffrn_reflns_limit_l_min -15
_diffrn_reflns_number 19978
_diffrn_reflns_point_group_measured_fraction_full 1.000
_diffrn_reflns_point_group_measured_fraction_max 0.997
_diffrn_reflns_theta_full 26.000
_diffrn_reflns_theta_max 27.970
_diffrn_reflns_theta_min 1.947
_diffrn_source 'fine-focus sealed tube'
_diffrn_standards_number 0
_exptl_absorpt_coefficient_mu 3.490
_exptl_absorpt_correction_T_max 0.7456
_exptl_absorpt_correction_T_min 0.6064
_exptl_absorpt_correction_type multi-scan
_exptl_absorpt_process_details
;
SADABS-2014/4 (Bruker,2014/4) was used for absorption correction.
wR2(int) was 0.0518 before and 0.0293 after correction.
The Ratio of minimum to maximum transmission is 0.8133.
The \l/2 correction factor is 0.00150.
;
_exptl_crystal_colour yellow
_exptl_crystal_colour_primary yellow
_exptl_crystal_density_diffrn 1.509
_exptl_crystal_description block
_exptl_crystal_F_000 504
_exptl_crystal_size_max 0.44
_exptl_crystal_size_mid 0.27
_exptl_crystal_size_min 0.26
_refine_diff_density_max 1.360
_refine_diff_density_min -0.769
_refine_diff_density_rms 0.079
_refine_ls_extinction_method none
_refine_ls_goodness_of_fit_ref 1.078
_refine_ls_hydrogen_treatment constr
_refine_ls_matrix_type full
_refine_ls_number_parameters 251
_refine_ls_number_reflns 5264
_refine_ls_number_restraints 56
_refine_ls_restrained_S_all 1.074
_refine_ls_R_factor_all 0.0177
_refine_ls_R_factor_gt 0.0176
_refine_ls_shift/su_max 0.000
_refine_ls_shift/su_mean 0.000
_refine_ls_structure_factor_coef Fsqd
_refine_ls_weighting_details 'w=1/[\s^2^(Fo^2^)+(0.0263P)^2^+0.6616P] where P=(Fo^2^+2Fc^2^)/3'
_refine_ls_weighting_scheme calc
_refine_ls_wR_factor_gt 0.0447
_refine_ls_wR_factor_ref 0.0447
_reflns_Friedel_coverage 0.000
_reflns_number_gt 5263
_reflns_number_total 5264
_reflns_threshold_expression 'I > 2\s(I)'
_cod_data_source_file c6dt03983a2.cif
_cod_data_source_block meso_1g
_cod_depositor_comments 'Adding full bibliography for 7041331--7041344.cif.'
_cod_database_code 7041335
_shelxl_version_number 2013-4
_shelx_space_group_comment
;
The symmetry employed for this shelxl refinement is uniquely defined
by the following loop, which should always be used as a source of
symmetry information in preference to the above space-group names.
They are only intended as comments.
;
_olex2_refinement_description
;
1. Fixed Uiso
 At 1.2 times of:
  All C(H) groups, All C(H,H) groups
 At 1.5 times of:
  All C(H,H,H) groups
2. Restrained distances
 O1-C1 \\sim O1-C2 \\sim O1A-C1 \\sim O1A-C6 \\sim O3A-C4 \\sim O3A-C2 \\sim
O3-C4 \\sim O3-C6
 with sigma of 0.01
 C5A-C1 \\sim C5A-C2 \\sim C5-C1 \\sim C6-C5 \\sim C3-C4 \\sim C2-C3 \\sim
C3A-C4 \\sim C6-C3A
 with sigma of 0.01
3. Uiso/Uaniso restraints and constraints
Uanis(C3A) = Uanis(O3)
Uanis(C3) = Uanis(O3A)
Uanis(C5) = Uanis(O1A)
Uanis(C5A) = Uanis(O1)
4. Others
 Fixed Sof: O3A(0.36543) O1A(0.36543) C3A(0.36543) H3AA(0.36543) H3AB(0.36543)
 C5A(0.36543) H5AA(0.36543) H5AB(0.36543) C5(0.63457) H5A(0.63457) H5B(0.63457)
 O1(0.63457) O3(0.63457) C3(0.63457) H3A(0.63457) H3B(0.63457)
5.a Secondary CH2 refined with riding coordinates:
 C3A(H3AA,H3AB), C5A(H5AA,H5AB), C5(H5A,H5B), C3(H3A,H3B)
5.b Aromatic/amide H refined with riding coordinates:
 C12(H12), C14(H14), C15(H15)
5.c Idealised Me refined as rotating group:
 C9(H9A,H9B,H9C), C8(H8A,H8B,H8C), C7(H7A,H7B,H7C), C10(H10A,H10B,H10C),
 C16(H16A,H16B,H16C), C17(H17A,H17B,H17C), C18(H18A,H18B,H18C)
;
_olex2_submission_special_instructions 'No special instructions were received'

loop_
_space_group_symop_operation_xyz
'x, y, z'
'-x, -y, -z'

loop_
_atom_site_label
_atom_site_type_symbol
_atom_site_fract_x
_atom_site_fract_y
_atom_site_fract_z
_atom_site_U_iso_or_equiv
_atom_site_adp_type
_atom_site_occupancy
_atom_site_site_symmetry_order
_atom_site_calc_flag
_atom_site_refinement_flags_posn
_atom_site_refinement_flags_adp
_atom_site_refinement_flags_occupancy
_atom_site_disorder_assembly
_atom_site_disorder_group
Pt1 Pt 0.5000 0.0000 0.0000 0.01294(4) Uani 1 2 d S T P . .
Cl1 Cl 0.66499(6) 0.16823(5) -0.02483(5) 0.02990(12) Uani 1 1 d . . . . .
P1 P 0.37681(5) 0.09183(4) 0.14794(4) 0.01354(9) Uani 1 1 d . . . . .
Si1 Si 0.18395(7) 0.45820(6) -0.20585(5) 0.02535(12) Uani 1 1 d . . . . .
O2 O 0.23938(19) -0.03662(16) 0.45461(13) 0.0277(3) Uani 1 1 d . . . . .
N1 N 0.37223(19) 0.35077(17) 0.15598(16) 0.0216(3) Uani 1 1 d . . . . .
C4 C 0.4715(2) 0.0669(2) 0.28383(17) 0.0220(4) Uani 1 1 d D . . . .
C2 C 0.2333(2) 0.0958(2) 0.40473(17) 0.0256(4) Uani 1 1 d D . . . .
C1 C 0.1868(2) 0.03515(17) 0.22126(15) 0.0151(3) Uani 1 1 d D . . . .
C6 C 0.3030(2) -0.1122(2) 0.37331(18) 0.0253(4) Uani 1 1 d D . . . .
C9 C 0.6381(3) 0.1011(3) 0.2644(2) 0.0412(7) Uani 1 1 d . . . . .
H9A H 0.6913 0.0494 0.2118 0.062 Uiso 1 1 calc GR . . . .
H9B H 0.6823 0.0841 0.3378 0.062 Uiso 1 1 calc GR . . . .
H9C H 0.6485 0.1919 0.2313 0.062 Uiso 1 1 calc GR . . . .
C8 C 0.1530(4) 0.1670(3) 0.4933(3) 0.0541(9) Uani 1 1 d . . . . .
H8A H 0.1473 0.2582 0.4611 0.081 Uiso 1 1 calc GR . . . .
H8B H 0.2094 0.1552 0.5610 0.081 Uiso 1 1 calc GR . . . .
H8C H 0.0501 0.1337 0.5154 0.081 Uiso 1 1 calc GR . . . .
C7 C 0.0649(2) 0.0465(2) 0.13996(18) 0.0234(4) Uani 1 1 d . . . . .
H7A H 0.0511 0.1365 0.1061 0.035 Uiso 1 1 calc GR . . . .
H7B H -0.0308 0.0134 0.1821 0.035 Uiso 1 1 calc GR . . . .
H7C H 0.0954 -0.0030 0.0790 0.035 Uiso 1 1 calc GR . . . .
C10 C 0.3078(4) -0.2482(3) 0.4359(3) 0.0524(9) Uani 1 1 d . . . . .
H10A H 0.3424 -0.3049 0.3815 0.079 Uiso 1 1 calc GR . . . .
H10B H 0.2059 -0.2731 0.4719 0.079 Uiso 1 1 calc GR . . . .
H10C H 0.3781 -0.2550 0.4951 0.079 Uiso 1 1 calc GR . . . .
C11 C 0.3437(2) 0.26182(18) 0.09418(17) 0.0165(3) Uani 1 1 d . . . . .
C12 C 0.2880(2) 0.29043(19) -0.01285(17) 0.0193(4) Uani 1 1 d . . . . .
H12 H 0.2728 0.2236 -0.0539 0.023 Uiso 1 1 calc R . . . .
C13 C 0.2546(2) 0.41662(19) -0.05985(18) 0.0205(4) Uani 1 1 d . . . . .
C14 C 0.2833(2) 0.5086(2) 0.0056(2) 0.0256(4) Uani 1 1 d . . . . .
H14 H 0.2625 0.5962 -0.0214 0.031 Uiso 1 1 calc R . . . .
C15 C 0.3423(2) 0.4719(2) 0.1100(2) 0.0259(4) Uani 1 1 d . . . . .
H15 H 0.3628 0.5370 0.1515 0.031 Uiso 1 1 calc R . . . .
C16 C 0.0750(3) 0.6110(2) -0.2159(3) 0.0386(6) Uani 1 1 d . . . . .
H16A H 0.1401 0.6785 -0.2022 0.058 Uiso 1 1 calc GR . . . .
H16B H -0.0133 0.6012 -0.1584 0.058 Uiso 1 1 calc GR . . . .
H16C H 0.0408 0.6338 -0.2926 0.058 Uiso 1 1 calc GR . . . .
C17 C 0.0598(4) 0.3264(3) -0.2250(3) 0.0438(7) Uani 1 1 d . . . . .
H17A H -0.0224 0.3137 -0.1624 0.066 Uiso 1 1 calc GR . . . .
H17B H 0.1201 0.2474 -0.2242 0.066 Uiso 1 1 calc GR . . . .
H17C H 0.0165 0.3489 -0.2984 0.066 Uiso 1 1 calc GR . . . .
C18 C 0.3533(3) 0.4725(3) -0.3133(2) 0.0433(6) Uani 1 1 d . . . . .
H18A H 0.3206 0.4910 -0.3907 0.065 Uiso 1 1 calc GR . . . .
H18B H 0.4115 0.3920 -0.3041 0.065 Uiso 1 1 calc GR . . . .
H18C H 0.4173 0.5420 -0.3019 0.065 Uiso 1 1 calc GR . . . .
O3A O 0.3897(12) 0.1347(18) 0.3682(17) 0.0269(6) Uani 0.3654 1 d D . . A 2
O1A O 0.207(2) -0.0962(9) 0.2794(13) 0.0179(4) Uani 0.3654 1 d D . . A 2
C3A C 0.4606(16) -0.0765(10) 0.318(2) 0.0237(12) Uani 0.3654 1 d D . . A 2
H3AA H 0.4839 -0.1175 0.2500 0.028 Uiso 0.3654 1 calc R . . A 2
H3AB H 0.5358 -0.1076 0.3731 0.028 Uiso 0.3654 1 calc R . . A 2
C5A C 0.130(3) 0.114(3) 0.3109(15) 0.0173(8) Uani 0.3654 1 d D . . A 2
H5AA H 0.1265 0.2051 0.2755 0.021 Uiso 0.3654 1 calc R . . A 2
H5AB H 0.0261 0.0872 0.3432 0.021 Uiso 0.3654 1 calc R . . A 2
C5 C 0.2022(17) -0.1027(8) 0.2780(11) 0.0179(4) Uani 0.6346 1 d D . . A 1
H5A H 0.1008 -0.1370 0.3092 0.022 Uiso 0.6346 1 calc R . . A 1
H5B H 0.2463 -0.1543 0.2207 0.022 Uiso 0.6346 1 calc R . . A 1
O1 O 0.1454(9) 0.1150(10) 0.3068(6) 0.0173(8) Uani 0.6346 1 d D . . A 1
O3 O 0.4563(6) -0.0678(4) 0.3351(7) 0.0237(12) Uani 0.6346 1 d D . . A 1
C3 C 0.3927(10) 0.1428(16) 0.3690(14) 0.0269(6) Uani 0.6346 1 d D . . A 1
H3A H 0.4498 0.1340 0.4371 0.032 Uiso 0.6346 1 calc R . . A 1
H3B H 0.3899 0.2344 0.3341 0.032 Uiso 0.6346 1 calc R . . A 1

loop_
_atom_site_aniso_label
_atom_site_aniso_U_11
_atom_site_aniso_U_22
_atom_site_aniso_U_33
_atom_site_aniso_U_23
_atom_site_aniso_U_13
_atom_site_aniso_U_12
Pt1 0.01283(5) 0.00965(5) 0.01670(5) -0.00347(3) -0.00110(3) -0.00033(3)
Cl1 0.0272(3) 0.0213(2) 0.0425(3) -0.0175(2) 0.0142(2) -0.0125(2)
P1 0.0127(2) 0.0125(2) 0.0160(2) -0.00367(17) -0.00220(16) -0.00035(16)
Si1 0.0256(3) 0.0192(3) 0.0292(3) 0.0033(2) -0.0057(2) -0.0006(2)
O2 0.0323(8) 0.0326(9) 0.0168(7) -0.0010(6) -0.0017(6) -0.0009(7)
N1 0.0204(8) 0.0176(8) 0.0291(9) -0.0103(7) -0.0019(7) -0.0018(6)
C4 0.0168(9) 0.0304(11) 0.0208(9) -0.0073(8) -0.0064(7) -0.0003(8)
C2 0.0291(11) 0.0289(11) 0.0197(9) -0.0081(8) 0.0013(8) -0.0051(9)
C1 0.0123(8) 0.0158(9) 0.0171(8) -0.0034(7) -0.0012(6) 0.0007(6)
C6 0.0246(10) 0.0265(11) 0.0222(10) 0.0017(8) -0.0019(8) 0.0057(8)
C9 0.0179(10) 0.077(2) 0.0336(13) -0.0176(13) -0.0082(9) -0.0076(11)
C8 0.083(2) 0.0395(16) 0.0388(15) -0.0218(13) 0.0303(15) -0.0170(15)
C7 0.0131(9) 0.0335(12) 0.0247(10) -0.0069(8) -0.0050(7) 0.0012(8)
C10 0.0628(19) 0.0347(15) 0.0450(16) 0.0169(12) 0.0162(14) 0.0224(14)
C11 0.0150(8) 0.0127(8) 0.0218(9) -0.0049(7) 0.0014(7) -0.0012(7)
C12 0.0202(9) 0.0148(9) 0.0233(9) -0.0054(7) -0.0001(7) -0.0021(7)
C13 0.0181(9) 0.0148(9) 0.0275(10) -0.0016(8) 0.0001(7) -0.0016(7)
C14 0.0238(10) 0.0123(9) 0.0405(12) -0.0045(8) -0.0022(9) -0.0017(7)
C15 0.0254(10) 0.0157(10) 0.0399(12) -0.0132(9) -0.0041(9) -0.0024(8)
C16 0.0256(11) 0.0281(13) 0.0584(17) 0.0057(11) -0.0095(11) 0.0022(9)
C17 0.0583(18) 0.0309(14) 0.0451(15) -0.0017(11) -0.0240(13) -0.0095(12)
C18 0.0397(14) 0.0510(17) 0.0328(13) 0.0060(12) 0.0010(11) 0.0097(12)
O3A 0.0254(10) 0.0375(18) 0.0208(9) -0.0108(10) -0.0051(7) -0.0064(9)
O1A 0.0192(10) 0.0150(10) 0.0190(8) -0.0014(8) -0.0018(7) -0.0002(8)
C3A 0.0198(8) 0.0336(11) 0.017(3) -0.0022(12) -0.0066(10) 0.0067(8)
C5A 0.0130(18) 0.0194(8) 0.0202(9) -0.0067(8) 0.0001(11) 0.0024(12)
C5 0.0192(10) 0.0150(10) 0.0190(8) -0.0014(8) -0.0018(7) -0.0002(8)
O1 0.0130(18) 0.0194(8) 0.0202(9) -0.0067(8) 0.0001(11) 0.0024(12)
O3 0.0198(8) 0.0336(11) 0.017(3) -0.0022(12) -0.0066(10) 0.0067(8)
C3 0.0254(10) 0.0375(18) 0.0208(9) -0.0108(10) -0.0051(7) -0.0064(9)

loop_
_atom_type_symbol
_atom_type_description
_atom_type_scat_dispersion_real
_atom_type_scat_dispersion_imag
_atom_type_scat_source
C C 0.0033 0.0016 'International Tables Vol C Tables 4.2.6.8 and 6.1.1.4'
H H 0.0000 0.0000 'International Tables Vol C Tables 4.2.6.8 and 6.1.1.4'
Cl Cl 0.1484 0.1585 'International Tables Vol C Tables 4.2.6.8 and 6.1.1.4'
N N 0.0061 0.0033 'International Tables Vol C Tables 4.2.6.8 and 6.1.1.4'
O O 0.0106 0.0060 'International Tables Vol C Tables 4.2.6.8 and 6.1.1.4'
P P 0.1023 0.0942 'International Tables Vol C Tables 4.2.6.8 and 6.1.1.4'
Pt Pt -1.7033 8.3905 'International Tables Vol C Tables 4.2.6.8 and 6.1.1.4'
Si Si 0.0817 0.0704 'International Tables Vol C Tables 4.2.6.8 and 6.1.1.4'

loop_
_geom_angle_atom_site_label_1
_geom_angle_atom_site_label_2
_geom_angle_atom_site_label_3
_geom_angle
_geom_angle_site_symmetry_1
_geom_angle_site_symmetry_3
Cl1 Pt1 Cl1 180.0 . 2_655
Cl1 Pt1 P1 85.500(17) . .
Cl1 Pt1 P1 94.500(17) 2_655 .
Cl1 Pt1 P1 85.499(17) 2_655 2_655
Cl1 Pt1 P1 94.500(17) . 2_655
P1 Pt1 P1 180.0 . 2_655
C4 P1 Pt1 115.57(6) . .
C4 P1 C1 94.23(9) . .
C1 P1 Pt1 122.00(6) . .
C11 P1 Pt1 108.53(6) . .
C11 P1 C4 111.82(9) . .
C11 P1 C1 103.66(8) . .
C16 Si1 C13 109.49(12) . .
C16 Si1 C17 110.24(13) . .
C16 Si1 C18 110.94(13) . .
C17 Si1 C13 108.26(11) . .
C18 Si1 C13 107.22(11) . .
C18 Si1 C17 110.59(15) . .
C6 O2 C2 111.44(16) . .
C15 N1 C11 116.11(18) . .
C9 C4 P1 112.98(15) . .
O3A C4 P1 110.9(9) . .
O3A C4 C9 111.4(4) . .
O3A C4 C3A 112.4(11) . .
C3A C4 P1 100.6(11) . .
C3A C4 C9 108.0(6) . .
O3 C4 P1 107.4(4) . .
O3 C4 C9 109.3(3) . .
O3 C4 C3 107.0(7) . .
C3 C4 P1 111.2(7) . .
C3 C4 C9 108.8(4) . .
O2 C2 C8 107.89(19) . .
O2 C2 O3A 106.4(9) . .
O2 C2 C5A 109.3(11) . .
O2 C2 O1 110.7(5) . .
O2 C2 C3 108.9(7) . .
O3A C2 C8 114.3(4) . .
O3A C2 C5A 114.9(15) . .
C5A C2 C8 103.9(5) . .
O1 C2 C8 107.6(3) . .
O1 C2 C3 110.3(9) . .
C3 C2 C8 111.4(4) . .
C7 C1 P1 112.87(13) . .
O1A C1 P1 107.4(8) . .
O1A C1 C7 112.2(4) . .
O1A C1 C5A 107.6(13) . .
C5A C1 P1 111.2(12) . .
C5A C1 C7 105.6(5) . .
C5 C1 P1 108.8(7) . .
C5 C1 C7 109.4(4) . .
O1 C1 P1 106.4(5) . .
O1 C1 C7 109.1(3) . .
O1 C1 C5 110.2(7) . .
O2 C6 C10 106.68(19) . .
O2 C6 O1A 108.0(8) . .
O2 C6 C3A 115.8(9) . .
O2 C6 C5 109.2(6) . .
O2 C6 O3 107.5(3) . .
C10 C6 C3A 108.4(6) . .
O1A C6 C10 112.6(4) . .
O1A C6 C3A 105.6(13) . .
C5 C6 C10 109.7(4) . .
O3 C6 C10 109.8(3) . .
O3 C6 C5 113.7(7) . .
C4 C9 H9A 109.5 . .
C4 C9 H9B 109.5 . .
C4 C9 H9C 109.5 . .
H9A C9 H9B 109.5 . .
H9A C9 H9C 109.5 . .
H9B C9 H9C 109.5 . .
C2 C8 H8A 109.5 . .
C2 C8 H8B 109.5 . .
C2 C8 H8C 109.5 . .
H8A C8 H8B 109.5 . .
H8A C8 H8C 109.5 . .
H8B C8 H8C 109.5 . .
C1 C7 H7A 109.5 . .
C1 C7 H7B 109.5 . .
C1 C7 H7C 109.5 . .
H7A C7 H7B 109.5 . .
H7A C7 H7C 109.5 . .
H7B C7 H7C 109.5 . .
C6 C10 H10A 109.5 . .
C6 C10 H10B 109.5 . .
C6 C10 H10C 109.5 . .
H10A C10 H10B 109.5 . .
H10A C10 H10C 109.5 . .
H10B C10 H10C 109.5 . .
N1 C11 P1 120.72(15) . .
N1 C11 C12 123.44(18) . .
C12 C11 P1 115.84(14) . .
C11 C12 H12 119.8 . .
C13 C12 C11 120.35(18) . .
C13 C12 H12 119.8 . .
C12 C13 Si1 121.16(15) . .
C12 C13 C14 115.81(19) . .
C14 C13 Si1 122.97(16) . .
C13 C14 H14 120.0 . .
C15 C14 C13 120.00(19) . .
C15 C14 H14 120.0 . .
N1 C15 C14 124.26(19) . .
N1 C15 H15 117.9 . .
C14 C15 H15 117.9 . .
Si1 C16 H16A 109.5 . .
Si1 C16 H16B 109.5 . .
Si1 C16 H16C 109.5 . .
H16A C16 H16B 109.5 . .
H16A C16 H16C 109.5 . .
H16B C16 H16C 109.5 . .
Si1 C17 H17A 109.5 . .
Si1 C17 H17B 109.5 . .
Si1 C17 H17C 109.5 . .
H17A C17 H17B 109.5 . .
H17A C17 H17C 109.5 . .
H17B C17 H17C 109.5 . .
Si1 C18 H18A 109.5 . .
Si1 C18 H18B 109.5 . .
Si1 C18 H18C 109.5 . .
H18A C18 H18B 109.5 . .
H18A C18 H18C 109.5 . .
H18B C18 H18C 109.5 . .
C2 O3A C4 115.8(8) . .
C6 O1A C1 115.5(8) . .
C4 C3A H3AA 109.6 . .
C4 C3A H3AB 109.6 . .
C6 C3A C4 110.1(9) . .
C6 C3A H3AA 109.6 . .
C6 C3A H3AB 109.6 . .
H3AA C3A H3AB 108.2 . .
C2 C5A C1 110.1(9) . .
C2 C5A H5AA 109.6 . .
C2 C5A H5AB 109.6 . .
C1 C5A H5AA 109.6 . .
C1 C5A H5AB 109.6 . .
H5AA C5A H5AB 108.1 . .
C1 C5 H5A 109.7 . .
C1 C5 H5B 109.7 . .
C6 C5 C1 109.9(6) . .
C6 C5 H5A 109.7 . .
C6 C5 H5B 109.7 . .
H5A C5 H5B 108.2 . .
C1 O1 C2 116.2(4) . .
C6 O3 C4 116.3(4) . .
C4 C3 H3A 109.6 . .
C4 C3 H3B 109.6 . .
C2 C3 C4 110.1(6) . .
C2 C3 H3A 109.6 . .
C2 C3 H3B 109.6 . .
H3A C3 H3B 108.2 . .

loop_
_geom_bond_atom_site_label_1
_geom_bond_atom_site_label_2
_geom_bond_distance
_geom_bond_site_symmetry_2
Pt1 Cl1 2.3022(5) .
Pt1 Cl1 2.3022(5) 2_655
Pt1 P1 2.3194(5) 2_655
Pt1 P1 2.3193(5) .
P1 C4 1.875(2) .
P1 C1 1.8770(18) .
P1 C11 1.833(2) .
Si1 C13 1.885(2) .
Si1 C16 1.855(3) .
Si1 C17 1.865(3) .
Si1 C18 1.858(3) .
O2 C2 1.431(3) .
O2 C6 1.425(3) .
N1 C11 1.340(2) .
N1 C15 1.337(3) .
C4 C9 1.514(3) .
C4 O3A 1.457(8) .
C4 C3A 1.510(9) .
C4 O3 1.458(5) .
C4 C3 1.507(7) .
C2 C8 1.509(3) .
C2 O3A 1.457(8) .
C2 C5A 1.499(9) .
C2 O1 1.451(5) .
C2 C3 1.505(7) .
C1 C7 1.513(3) .
C1 O1A 1.460(7) .
C1 C5A 1.503(9) .
C1 C5 1.511(7) .
C1 O1 1.448(4) .
C6 C10 1.507(3) .
C6 O1A 1.457(7) .
C6 C3A 1.507(9) .
C6 C5 1.504(7) .
C6 O3 1.451(5) .
C9 H9A 0.9800 .
C9 H9B 0.9800 .
C9 H9C 0.9800 .
C8 H8A 0.9800 .
C8 H8B 0.9800 .
C8 H8C 0.9800 .
C7 H7A 0.9800 .
C7 H7B 0.9800 .
C7 H7C 0.9800 .
C10 H10A 0.9800 .
C10 H10B 0.9800 .
C10 H10C 0.9800 .
C11 C12 1.396(3) .
C12 H12 0.9500 .
C12 C13 1.395(3) .
C13 C14 1.396(3) .
C14 H14 0.9500 .
C14 C15 1.388(3) .
C15 H15 0.9500 .
C16 H16A 0.9800 .
C16 H16B 0.9800 .
C16 H16C 0.9800 .
C17 H17A 0.9800 .
C17 H17B 0.9800 .
C17 H17C 0.9800 .
C18 H18A 0.9800 .
C18 H18B 0.9800 .
C18 H18C 0.9800 .
C3A H3AA 0.9900 .
C3A H3AB 0.9900 .
C5A H5AA 0.9900 .
C5A H5AB 0.9900 .
C5 H5A 0.9900 .
C5 H5B 0.9900 .
C3 H3A 0.9900 .
C3 H3B 0.9900 .

loop_
_geom_torsion_atom_site_label_1
_geom_torsion_atom_site_label_2
_geom_torsion_atom_site_label_3
_geom_torsion_atom_site_label_4
_geom_torsion
Pt1 P1 C4 C9 50.67(19)
Pt1 P1 C4 O3A 176.6(6)
Pt1 P1 C4 C3A -64.3(5)
Pt1 P1 C4 O3 -70.0(2)
Pt1 P1 C4 C3 173.3(5)
Pt1 P1 C1 C7 -59.61(15)
Pt1 P1 C1 O1A 64.5(5)
Pt1 P1 C1 C5A -178.0(7)
Pt1 P1 C1 C5 62.0(4)
Pt1 P1 C1 O1 -179.3(3)
Pt1 P1 C11 N1 -135.12(14)
Pt1 P1 C11 C12 44.98(16)
P1 C4 O3A C2 61.2(18)
P1 C4 C3A C6 -78.8(16)
P1 C4 O3 C6 -65.0(6)
P1 C4 C3 C2 64.1(13)
P1 C1 O1A C6 65.7(15)
P1 C1 C5A C2 -64(2)
P1 C1 C5 C6 66.0(11)
P1 C1 O1 C2 -70.1(9)
P1 C11 C12 C13 178.03(15)
Si1 C13 C14 C15 -176.84(17)
O2 C2 O3A C4 60.3(17)
O2 C2 C5A C1 -59(2)
O2 C2 O1 C1 -50.9(9)
O2 C2 C3 C4 59.1(13)
O2 C6 O1A C1 57.4(15)
O2 C6 C3A C4 -44.4(19)
O2 C6 C5 C1 58.8(11)
O2 C6 O3 C4 -57.9(6)
N1 C11 C12 C13 -1.9(3)
C4 P1 C1 C7 176.58(15)
C4 P1 C1 O1A -59.3(5)
C4 P1 C1 C5A 58.2(7)
C4 P1 C1 C5 -61.8(4)
C4 P1 C1 O1 56.9(3)
C4 P1 C11 N1 -6.47(19)
C4 P1 C11 C12 173.62(14)
C2 O2 C6 C10 178.4(2)
C2 O2 C6 O1A -60.3(6)
C2 O2 C6 C3A 57.7(10)
C2 O2 C6 C5 -63.1(5)
C2 O2 C6 O3 60.7(4)
C1 P1 C4 C9 179.31(18)
C1 P1 C4 O3A -54.7(7)
C1 P1 C4 C3A 64.4(5)
C1 P1 C4 O3 58.7(2)
C1 P1 C4 C3 -58.0(5)
C1 P1 C11 N1 93.84(16)
C1 P1 C11 C12 -86.07(16)
C6 O2 C2 C8 175.4(2)
C6 O2 C2 O3A -61.6(7)
C6 O2 C2 C5A 63.0(9)
C6 O2 C2 O1 57.9(4)
C6 O2 C2 C3 -63.6(5)
C9 C4 O3A C2 -172.0(12)
C9 C4 C3A C6 162.6(12)
C9 C4 O3 C6 172.1(5)
C9 C4 C3 C2 -170.8(9)
C8 C2 O3A C4 179.2(12)
C8 C2 C5A C1 -173.7(15)
C8 C2 O1 C1 -168.6(7)
C8 C2 C3 C4 178.0(9)
C7 C1 O1A C6 -169.8(10)
C7 C1 C5A C2 172.8(15)
C7 C1 C5 C6 -170.3(8)
C7 C1 O1 C2 167.9(7)
C10 C6 O1A C1 174.9(10)
C10 C6 C3A C4 -164.1(12)
C10 C6 C5 C1 175.4(8)
C10 C6 O3 C4 -173.6(5)
C11 P1 C4 C9 -74.15(19)
C11 P1 C4 O3A 51.8(7)
C11 P1 C4 C3A 170.9(5)
C11 P1 C4 O3 165.2(2)
C11 P1 C4 C3 48.5(5)
C11 P1 C1 C7 62.91(15)
C11 P1 C1 O1A -173.0(5)
C11 P1 C1 C5A -55.5(7)
C11 P1 C1 C5 -175.5(4)
C11 P1 C1 O1 -56.8(3)
C11 N1 C15 C14 0.9(3)
C11 C12 C13 Si1 178.45(15)
C11 C12 C13 C14 1.2(3)
C12 C13 C14 C15 0.4(3)
C13 C14 C15 N1 -1.5(3)
C15 N1 C11 P1 -179.08(15)
C15 N1 C11 C12 0.8(3)
C16 Si1 C13 C12 155.62(17)
C16 Si1 C13 C14 -27.3(2)
C17 Si1 C13 C12 35.4(2)
C17 Si1 C13 C14 -147.5(2)
C18 Si1 C13 C12 -83.9(2)
C18 Si1 C13 C14 93.1(2)
O3A C4 C3A C6 39(2)
O3A C4 O3 C6 52.8(10)
O3A C4 C3 C2 -22(30)
O3A C2 C5A C1 61(2)
O3A C2 O1 C1 66.4(11)
O3A C2 C3 C4 21(30)
O1A C1 C5A C2 53(2)
O1A C1 C5 C6 7(31)
O1A C1 O1 C2 45.3(12)
O1A C6 C3A C4 75.0(17)
O1A C6 C5 C1 -6(30)
O1A C6 O3 C4 60.5(9)
C3A C4 O3A C2 -51(2)
C3A C4 O3 C6 -105(6)
C3A C4 C3 C2 -49.4(17)
C3A C6 O1A C1 -67.0(16)
C3A C6 C5 C1 -67.2(12)
C3A C6 O3 C4 104(6)
C5A C2 O3A C4 -61(2)
C5A C2 O1 C1 -125(15)
C5A C2 C3 C4 -64.0(16)
C5A C1 O1A C6 -54.1(18)
C5A C1 C5 C6 -55.4(14)
C5A C1 O1 C2 124(15)
C5 C1 O1A C6 -173(34)
C5 C1 C5A C2 55(2)
C5 C1 O1 C2 47.7(11)
C5 C6 O1A C1 173(32)
C5 C6 C3A C4 77.6(17)
C5 C6 O3 C4 63.1(8)
O1 C2 O3A C4 -59.7(18)
O1 C2 C5A C1 49(13)
O1 C2 C3 C4 -62.6(13)
O1 C1 O1A C6 -49.0(16)
O1 C1 C5A C2 -50(13)
O1 C1 C5 C6 -50.3(12)
O3 C4 O3A C2 -54.1(18)
O3 C4 C3A C6 63(5)
O3 C4 C3 C2 -52.8(13)
O3 C6 O1A C1 -60.7(16)
O3 C6 C3A C4 -63(5)
O3 C6 C5 C1 -61.2(12)
C3 C4 O3A C2 157(33)
C3 C4 C3A C6 41(2)
C3 C4 O3 C6 54.4(8)
C3 C2 O3A C4 -157(33)
C3 C2 C5A C1 64(2)
C3 C2 O1 C1 69.7(10)
